data_7207939
loop_
_publ_author_name
'Zhang, Yi'
'Awaga, Kunio'
'Yoshikawa, Hirofumi'
'Xiong, Ren-Gen'

_publ_section_title
;
 Ferroelastic phase transition and dielectric anomalies in
 2,4,6-trimethylanilinium perchlorate
;
_journal_issue 19
_journal_name_full 'Journal of Materials Chemistry'
_journal_page_first 9841
_journal_paper_doi 10.1039/c2jm30581j
_journal_volume 22
_journal_year 2012
_chemical_formula_moiety 'C9 H14 N Cl O4'
_chemical_formula_sum 'C9 H14 Cl N O4'
_chemical_formula_weight 235.66
_chemical_name_systematic
;
?
;
_space_group_IT_number 2
_symmetry_cell_setting triclinic
_symmetry_space_group_name_Hall '-P 1'
_symmetry_space_group_name_H-M 'P -1'
_atom_sites_solution_hydrogens geom
_atom_sites_solution_primary direct
_atom_sites_solution_secondary difmap
_audit_creation_method SHELXL-97
_cell_angle_alpha 88.74(3)
_cell_angle_beta 79.19(3)
_cell_angle_gamma 87.02(3)
_cell_formula_units_Z 2
_cell_length_a 7.1581(14)
_cell_length_b 8.5937(17)
_cell_length_c 9.0642(18)
_cell_measurement_reflns_used 2394
_cell_measurement_temperature 293(2)
_cell_measurement_theta_max 27.785
_cell_measurement_theta_min 3.275
_cell_volume 546.9(2)
_computing_cell_refinement 'CrystalClear (Rigaku, 2005)'
_computing_data_collection 'CrystalClear (Rigaku, 2005)'
_computing_data_reduction 'CrystalClear (Rigaku, 2005)'
_computing_molecular_graphics 'diamond (Brandenburg & Putz, 2005)'
_computing_publication_material 'SHELXL-97 (Sheldrick, 1997)'
_computing_structure_refinement 'SHELXL-97 (Sheldrick, 2008)'
_computing_structure_solution 'SHELXS-97 (Sheldrick, 2008)'
_diffrn_ambient_temperature 293(2)
_diffrn_detector_area_resol_mean 13.6612
_diffrn_measured_fraction_theta_full 0.996
_diffrn_measured_fraction_theta_max 0.996
_diffrn_measurement_device_type 'Rigaku SCXmini diffractometer'
_diffrn_measurement_method '\w scans'
_diffrn_radiation_monochromator graphite
_diffrn_radiation_source 'fine-focus sealed tube'
_diffrn_radiation_type MoK\a
_diffrn_radiation_wavelength 0.71073
_diffrn_reflns_av_R_equivalents 0.0320
_diffrn_reflns_av_sigmaI/netI 0.0403
_diffrn_reflns_limit_h_max 9
_diffrn_reflns_limit_h_min -9
_diffrn_reflns_limit_k_max 11
_diffrn_reflns_limit_k_min -11
_diffrn_reflns_limit_l_max 11
_diffrn_reflns_limit_l_min -11
_diffrn_reflns_number 5745
_diffrn_reflns_theta_full 27.48
_diffrn_reflns_theta_max 27.48
_diffrn_reflns_theta_min 3.28
_diffrn_standards_number 0
_exptl_absorpt_coefficient_mu 0.344
_exptl_absorpt_correction_T_max 0.934
_exptl_absorpt_correction_T_min 0.934
_exptl_absorpt_correction_type multi-scan
_exptl_absorpt_process_details 'CrystalClear (Rigaku, 2005)'
_exptl_crystal_colour Colorless
_exptl_crystal_density_diffrn 1.431
_exptl_crystal_density_method 'not measured'
_exptl_crystal_description Prism
_exptl_crystal_F_000 248
_exptl_crystal_size_max 0.2000
_exptl_crystal_size_mid 0.2000
_exptl_crystal_size_min 0.2000
_refine_diff_density_max 0.850
_refine_diff_density_min -1.036
_refine_diff_density_rms 0.273
_refine_ls_extinction_coef 0.12(2)
_refine_ls_extinction_expression Fc^*^=kFc[1+0.001xFc^2^\l^3^/sin(2\q)]^-1/4^
_refine_ls_extinction_method SHELXL
_refine_ls_goodness_of_fit_ref 1.076
_refine_ls_hydrogen_treatment constr
_refine_ls_matrix_type full
_refine_ls_number_parameters 140
_refine_ls_number_reflns 2506
_refine_ls_number_restraints 7
_refine_ls_restrained_S_all 1.359
_refine_ls_R_factor_all 0.0979
_refine_ls_R_factor_gt 0.0790
_refine_ls_shift/su_max 0.000
_refine_ls_shift/su_mean 0.000
_refine_ls_structure_factor_coef Fsqd
_refine_ls_weighting_details 'calc w=1/[\s^2^(Fo^2^)+(0.1168P)^2^+0.3680P] where P=(Fo^2^+2Fc^2^)/3'
_refine_ls_weighting_scheme calc
_refine_ls_wR_factor_gt 0.2001
_refine_ls_wR_factor_ref 0.2151
_reflns_number_gt 1903
_reflns_number_total 2506
_reflns_threshold_expression >2sigma(I)
_cod_data_source_file c2jm30581j.txt
_cod_data_source_block 2
_cod_depositor_comments
;
The following automatic conversions were performed:

'_refine_ls_hydrogen_treatment' value 'contr' was replaced with the
value 'constr' as specified in the replacement file
'src/cod-tools/trunk/data/replacement-values/replacement_values.lst'.

Automatic conversion script
Id: cif_fix_values 5376 2017-05-30 11:51:03Z andrius 
;
_cod_original_cell_volume 546.90(19)
_cod_original_sg_symbol_Hall '-P1 '
_cod_original_sg_symbol_H-M P-1
_cod_database_code 7207939

loop_
_symmetry_equiv_pos_as_xyz
'x, y, z'
'-x, -y, -z'

loop_
_atom_site_label
_atom_site_type_symbol
_atom_site_fract_x
_atom_site_fract_y
_atom_site_fract_z
_atom_site_U_iso_or_equiv
_atom_site_adp_type
_atom_site_occupancy
_atom_site_symmetry_multiplicity
_atom_site_calc_flag
_atom_site_refinement_flags
Cl1 Cl 0.22851(14) 0.31825(12) 0.08293(12) 0.0473(4) Uani 1 1 d U
C1 C 0.7272(5) 0.3034(5) 0.3230(5) 0.0412(9) Uani 1 1 d .
N1 N 0.7106(5) 0.3526(4) 0.1709(4) 0.0491(9) Uani 1 1 d .
H1A H 0.7138 0.4559 0.1631 0.074 Uiso 1 1 calc R
H1B H 0.6009 0.3227 0.1508 0.074 Uiso 1 1 calc R
H1C H 0.8069 0.3094 0.1058 0.074 Uiso 1 1 calc R
C5 C 0.7701(6) 0.3609(5) 0.5660(5) 0.0461(10) Uani 1 1 d .
H5A H 0.7855 0.4329 0.6374 0.055 Uiso 1 1 calc R
C6 C 0.7490(5) 0.4136(5) 0.4253(5) 0.0415(9) Uani 1 1 d .
O4 O 0.1332(6) 0.4666(4) 0.1136(4) 0.0673(10) Uani 1 1 d .
O3 O 0.0962(5) 0.2129(4) 0.0524(4) 0.0686(10) Uani 1 1 d .
C2 C 0.7249(6) 0.1453(5) 0.3559(5) 0.0453(10) Uani 1 1 d .
C4 C 0.7691(6) 0.2043(5) 0.6048(5) 0.0487(10) Uani 1 1 d .
C3 C 0.7461(6) 0.0994(5) 0.4974(5) 0.0505(10) Uani 1 1 d .
H3A H 0.7450 -0.0062 0.5221 0.061 Uiso 1 1 calc R
O2 O 0.3067(7) 0.2682(5) 0.2078(6) 0.0908(14) Uani 1 1 d .
C9 C 0.7498(7) 0.5856(5) 0.3891(6) 0.0540(11) Uani 1 1 d .
H9A H 0.7754 0.6412 0.4733 0.081 Uiso 1 1 calc R
H9B H 0.6279 0.6208 0.3682 0.081 Uiso 1 1 calc R
H9C H 0.8468 0.6043 0.3028 0.081 Uiso 1 1 calc R
O1 O 0.3763(5) 0.3356(4) -0.0437(5) 0.0696(7) Uani 1 1 d U
C7 C 0.7009(8) 0.0279(5) 0.2405(6) 0.0611(13) Uani 1 1 d .
H7A H 0.6945 -0.0743 0.2857 0.092 Uiso 1 1 calc R
H7B H 0.8074 0.0295 0.1585 0.092 Uiso 1 1 calc R
H7C H 0.5855 0.0536 0.2039 0.092 Uiso 1 1 calc R
C8 C 0.7927(8) 0.1515(7) 0.7590(6) 0.0673(14) Uani 1 1 d .
H8A H 0.8440 0.0459 0.7554 0.101 Uiso 1 1 calc R
H8B H 0.6712 0.1573 0.8254 0.101 Uiso 1 1 calc R
H8C H 0.8781 0.2175 0.7951 0.101 Uiso 1 1 calc R

loop_
_atom_site_aniso_label
_atom_site_aniso_U_11
_atom_site_aniso_U_22
_atom_site_aniso_U_33
_atom_site_aniso_U_23
_atom_site_aniso_U_13
_atom_site_aniso_U_12
Cl1 0.0371(6) 0.0497(6) 0.0570(7) 0.0013(4) -0.0132(4) -0.0038(4)
C1 0.0290(18) 0.044(2) 0.050(2) 0.0011(17) -0.0057(16) -0.0064(15)
N1 0.0396(18) 0.057(2) 0.053(2) 0.0031(16) -0.0125(16) -0.0097(16)
C5 0.037(2) 0.048(2) 0.055(2) -0.0067(18) -0.0098(18) -0.0045(17)
C6 0.0290(18) 0.0381(19) 0.057(2) 0.0003(17) -0.0060(16) -0.0046(14)
O4 0.071(2) 0.056(2) 0.075(2) -0.0049(17) -0.0171(19) 0.0082(17)
O3 0.057(2) 0.068(2) 0.085(3) -0.0139(18) -0.0177(19) -0.0160(17)
C2 0.040(2) 0.038(2) 0.058(2) -0.0041(17) -0.0072(18) -0.0054(16)
C4 0.036(2) 0.054(2) 0.055(3) 0.007(2) -0.0082(18) -0.0028(18)
C3 0.046(2) 0.039(2) 0.066(3) 0.0036(19) -0.008(2) -0.0046(17)
O2 0.093(3) 0.085(3) 0.110(3) 0.022(2) -0.063(3) -0.004(2)
C9 0.048(2) 0.041(2) 0.073(3) 0.001(2) -0.009(2) -0.0037(18)
O1 0.0527(12) 0.0675(12) 0.0816(13) 0.0019(11) 0.0050(11) -0.0019(11)
C7 0.064(3) 0.045(2) 0.076(3) -0.013(2) -0.015(3) -0.008(2)
C8 0.068(3) 0.075(3) 0.063(3) 0.016(3) -0.022(3) -0.010(3)

loop_
_atom_type_symbol
_atom_type_description
_atom_type_scat_dispersion_real
_atom_type_scat_dispersion_imag
_atom_type_scat_source
C C 0.0033 0.0016 'International Tables Vol C Tables 4.2.6.8 and 6.1.1.4'
H H 0.0000 0.0000 'International Tables Vol C Tables 4.2.6.8 and 6.1.1.4'
N N 0.0061 0.0033 'International Tables Vol C Tables 4.2.6.8 and 6.1.1.4'
O O 0.0106 0.0060 'International Tables Vol C Tables 4.2.6.8 and 6.1.1.4'
Cl Cl 0.1484 0.1585 'International Tables Vol C Tables 4.2.6.8 and 6.1.1.4'

loop_
_geom_angle_atom_site_label_1
_geom_angle_atom_site_label_2
_geom_angle_atom_site_label_3
_geom_angle
O2 Cl1 O3 111.0(3)
O2 Cl1 O1 109.7(3)
O3 Cl1 O1 110.6(2)
O2 Cl1 O4 109.0(3)
O3 Cl1 O4 108.7(2)
O1 Cl1 O4 107.8(2)
C6 C1 C2 123.1(4)
C6 C1 N1 119.3(4)
C2 C1 N1 117.6(4)
C1 N1 H1A 109.5
C1 N1 H1B 109.5
H1A N1 H1B 109.5
C1 N1 H1C 109.5
H1A N1 H1C 109.5
H1B N1 H1C 109.5
C6 C5 C4 122.2(4)
C6 C5 H5A 118.9
C4 C5 H5A 118.9
C1 C6 C5 117.1(4)
C1 C6 C9 122.8(4)
C5 C6 C9 120.1(4)
C3 C2 C1 117.3(4)
C3 C2 C7 121.1(4)
C1 C2 C7 121.5(4)
C3 C4 C5 118.0(4)
C3 C4 C8 121.4(4)
C5 C4 C8 120.6(4)
C2 C3 C4 122.2(4)
C2 C3 H3A 118.9
C4 C3 H3A 118.9
C6 C9 H9A 109.5
C6 C9 H9B 109.5
H9A C9 H9B 109.5
C6 C9 H9C 109.5
H9A C9 H9C 109.5
H9B C9 H9C 109.5
C2 C7 H7A 109.5
C2 C7 H7B 109.5
H7A C7 H7B 109.5
C2 C7 H7C 109.5
H7A C7 H7C 109.5
H7B C7 H7C 109.5
C4 C8 H8A 109.5
C4 C8 H8B 109.5
H8A C8 H8B 109.5
C4 C8 H8C 109.5
H8A C8 H8C 109.5
H8B C8 H8C 109.5

loop_
_geom_bond_atom_site_label_1
_geom_bond_atom_site_label_2
_geom_bond_distance
Cl1 O2 1.403(4)
Cl1 O3 1.411(3)
Cl1 O1 1.419(4)
Cl1 O4 1.422(4)
C1 C6 1.375(6)
C1 C2 1.385(6)
C1 N1 1.458(5)
N1 H1A 0.8900
N1 H1B 0.8900
N1 H1C 0.8900
C5 C6 1.376(6)
C5 C4 1.383(6)
C5 H5A 0.9300
C6 C9 1.507(6)
C2 C3 1.367(6)
C2 C7 1.508(6)
C4 C3 1.379(7)
C4 C8 1.497(6)
C3 H3A 0.9300
C9 H9A 0.9600
C9 H9B 0.9600
C9 H9C 0.9600
C7 H7A 0.9600
C7 H7B 0.9600
C7 H7C 0.9600
C8 H8A 0.9600
C8 H8B 0.9600
C8 H8C 0.9600

loop_
_geom_hbond_atom_site_label_D
_geom_hbond_atom_site_label_H
_geom_hbond_atom_site_label_A
_geom_hbond_distance_DH
_geom_hbond_distance_HA
_geom_hbond_distance_DA
_geom_hbond_angle_DHA
_geom_hbond_site_symmetry_A
N1 H1A O1 0.89 2.20 2.976(5) 144.9 2_665
N1 H1C O3 0.89 2.16 2.969(5) 150.5 1_655
N1 H1B O2 0.89 2.15 2.974(6) 154.4 .
